data_4117929
loop_
_publ_author_name
'Feng-Rong Dai'
'Zhenqiang Wang'

_publ_section_title
;
 Modular Assembly of Metal-Organic Supercontainers Incorporating
 Sulfonylcalixarenes
;
_journal_name_full 'Journal of the American Chemical Society'
_journal_page_first 8002
_journal_page_last 8005
_journal_paper_doi 10.1021/ja300095j
_journal_volume 134
_journal_year 2012
_chemical_formula_moiety 'C312 H300 Mg24 O126 S24'
_chemical_formula_sum 'C312 H300 Mg24 O126 S24'
_chemical_formula_weight 7418.40
_chemical_name_systematic
;
 ?
;
_space_group_IT_number 87
_symmetry_cell_setting tetragonal
_symmetry_space_group_name_Hall '-I 4'
_symmetry_space_group_name_H-M 'I 4/m'
_atom_sites_solution_hydrogens geom
_atom_sites_solution_primary direct
_atom_sites_solution_secondary difmap
_audit_creation_method SHELXL-97
_cell_angle_alpha 90.00
_cell_angle_beta 90.00
_cell_angle_gamma 90.00
_cell_formula_units_Z 2
_cell_length_a 26.1265(12)
_cell_length_b 26.1265(12)
_cell_length_c 43.923(4)
_cell_measurement_reflns_used 9807
_cell_measurement_temperature 100(2)
_cell_measurement_theta_max 16.01
_cell_measurement_theta_min 2.16
_cell_volume 29982(3)
_computing_cell_refinement 'Bruker SMART'
_computing_data_collection 'Bruker SMART'
_computing_data_reduction 'Bruker SAINT'
_computing_molecular_graphics 'Bruker SHELXTL'
_computing_publication_material 'Bruker SHELXTL'
_computing_structure_refinement 'SHELXL-97 (Sheldrick, 1997)'
_computing_structure_solution 'SHELXS-97 (Sheldrick, 1990)'
_diffrn_ambient_temperature 100(2)
_diffrn_measured_fraction_theta_full 0.998
_diffrn_measured_fraction_theta_max 0.998
_diffrn_measurement_device_type 'CCD area detector'
_diffrn_measurement_method 'phi and omega scans'
_diffrn_radiation_monochromator graphite
_diffrn_radiation_source 'fine-focus sealed tube'
_diffrn_radiation_type MoK\a
_diffrn_radiation_wavelength 0.71073
_diffrn_reflns_av_R_equivalents 0.0441
_diffrn_reflns_av_sigmaI/netI 0.0172
_diffrn_reflns_limit_h_max 20
_diffrn_reflns_limit_h_min -20
_diffrn_reflns_limit_k_max 20
_diffrn_reflns_limit_k_min -20
_diffrn_reflns_limit_l_max 34
_diffrn_reflns_limit_l_min -34
_diffrn_reflns_number 53149
_diffrn_reflns_theta_full 16.01
_diffrn_reflns_theta_max 16.01
_diffrn_reflns_theta_min 1.80
_exptl_absorpt_coefficient_mu 0.164
_exptl_absorpt_correction_T_max 0.9298
_exptl_absorpt_correction_T_min 0.9152
_exptl_absorpt_correction_type multi-scan
_exptl_absorpt_process_details SADABS
_exptl_crystal_colour colorless
_exptl_crystal_density_diffrn 0.822
_exptl_crystal_density_meas ?
_exptl_crystal_description block
_exptl_crystal_F_000 7704
_exptl_crystal_size_max 0.55
_exptl_crystal_size_mid 0.50
_exptl_crystal_size_min 0.45
_platon_squeeze_details
;
;
_refine_diff_density_max 0.531
_refine_diff_density_min -0.462
_refine_diff_density_rms 0.062
_refine_ls_extinction_method none
_refine_ls_goodness_of_fit_ref 1.111
_refine_ls_hydrogen_treatment constr
_refine_ls_matrix_type full
_refine_ls_number_parameters 559
_refine_ls_number_reflns 3765
_refine_ls_number_restraints 409
_refine_ls_restrained_S_all 1.124
_refine_ls_R_factor_all 0.0871
_refine_ls_R_factor_gt 0.0807
_refine_ls_shift/su_max 0.001
_refine_ls_shift/su_mean 0.000
_refine_ls_structure_factor_coef Fsqd
_refine_ls_weighting_details 'calc w=1/[\s^2^(Fo^2^)+(0.2800P)^2^+0.1820P] where P=(Fo^2^+2Fc^2^)/3'
_refine_ls_weighting_scheme calc
_refine_ls_wR_factor_gt 0.2982
_refine_ls_wR_factor_ref 0.3097
_reflns_number_gt 3287
_reflns_number_total 3765
_reflns_threshold_expression >2sigma(I)
_cod_data_source_file ja300095j_si_004.cif
_cod_data_source_block MOSC-1-Mg
_cod_depositor_comments
;
The following automatic conversions were performed:

'_exptl_crystal_density_meas' value 'none' was changed to '?' - the
value is perceived as not measured.

Automatic conversion script
Id: cif_fix_values 3008 2015-01-20 13:52:24Z robertas 
;
_cod_database_code 4117929

loop_
_symmetry_equiv_pos_as_xyz
'x, y, z'
'-x, -y, z'
'-y, x, z'
'y, -x, z'
'x+1/2, y+1/2, z+1/2'
'-x+1/2, -y+1/2, z+1/2'
'-y+1/2, x+1/2, z+1/2'
'y+1/2, -x+1/2, z+1/2'
'-x, -y, -z'
'x, y, -z'
'y, -x, -z'
'-y, x, -z'
'-x+1/2, -y+1/2, -z+1/2'
'x+1/2, y+1/2, -z+1/2'
'y+1/2, -x+1/2, -z+1/2'
'-y+1/2, x+1/2, -z+1/2'

loop_
_atom_site_label
_atom_site_type_symbol
_atom_site_fract_x
_atom_site_fract_y
_atom_site_fract_z
_atom_site_U_iso_or_equiv
_atom_site_adp_type
_atom_site_occupancy
_atom_site_symmetry_multiplicity
_atom_site_calc_flag
_atom_site_refinement_flags
Mg1 Mg 0.20975(16) 0.40885(16) 0.0000 0.0481(16) Uani 1 2 d S
Mg2 Mg 0.25462(11) 0.34015(11) 0.04868(6) 0.0488(13) Uani 1 1 d .
Mg3 Mg 0.29887(16) 0.27146(16) 0.0000 0.0460(15) Uani 1 2 d S
Mg4 Mg 0.43126(11) 0.45557(12) 0.17489(7) 0.0528(13) Uani 1 1 d .
S1 S 0.09259(17) 0.41651(14) 0.0000 0.0497(14) Uani 1 2 d S
S2 S 0.17365(12) 0.28951(10) 0.09000(7) 0.0555(12) Uani 1 1 d .
S3 S 0.25481(15) 0.16133(18) 0.0000 0.0564(14) Uani 1 2 d S
S4 S 0.37279(14) 0.41738(13) 0.23175(9) 0.0791(14) Uani 1 1 d .
O1 O 0.2730(3) 0.3512(3) 0.0000 0.047(2) Uani 1 2 d S
O2 O 0.1410(4) 0.4430(3) 0.0000 0.049(3) Uani 1 2 d S
O3 O 0.0478(3) 0.4474(3) 0.0000 0.054(3) Uani 1 2 d SU
O4 O 0.1822(2) 0.3612(2) 0.03395(13) 0.0430(19) Uani 1 1 d .
O5 O 0.2210(2) 0.3190(2) 0.08902(11) 0.0424(18) Uani 1 1 d .
O6 O 0.1545(2) 0.2755(2) 0.11975(16) 0.065(2) Uani 1 1 d .
O7 O 0.2421(2) 0.2654(2) 0.03381(13) 0.0475(19) Uani 1 1 d .
O8 O 0.3006(4) 0.1939(3) 0.0000 0.052(3) Uani 1 2 d S
O9 O 0.2625(3) 0.1078(3) 0.0000 0.053(3) Uani 1 2 d S
O10 O 0.5000 0.5000 0.1615(2) 0.057(4) Uani 1 4 d S
O11 O 0.3747(2) 0.4185(2) 0.19967(19) 0.071(2) Uani 1 1 d .
O12 O 0.3312(3) 0.3902(3) 0.24463(16) 0.091(3) Uani 1 1 d .
O13 O 0.4217(3) 0.5168(2) 0.20502(17) 0.062(2) Uani 1 1 d U
O14 O 0.3227(3) 0.3257(2) 0.06673(14) 0.051(2) Uani 1 1 d .
O15 O 0.3559(2) 0.2744(3) 0.02955(18) 0.062(2) Uani 1 1 d .
O16 O 0.4343(2) 0.3959(2) 0.14513(12) 0.0541(19) Uani 1 1 d .
O17 O 0.5183(2) 0.3796(2) 0.14555(12) 0.051(2) Uani 1 1 d .
O18 O 0.5401(2) 0.2371(2) 0.03067(15) 0.057(2) Uani 1 1 d .
O19 O 0.5899(2) 0.2688(2) 0.06658(13) 0.047(2) Uani 1 1 d .
C1 C 0.1363(4) 0.3547(3) 0.0448(2) 0.051(2) Uani 1 1 d U
C2 C 0.0891(4) 0.3763(3) 0.0316(2) 0.047(2) Uani 1 1 d U
C3 C 0.0419(4) 0.3706(4) 0.0445(3) 0.056(3) Uani 1 1 d .
H3 H 0.0136 0.3877 0.0355 0.068 Uiso 1 1 calc R
C4 C 0.0337(5) 0.3410(5) 0.0701(3) 0.082(4) Uani 1 1 d D
C5 C 0.0775(6) 0.3187(4) 0.0827(2) 0.071(3) Uani 1 1 d .
H5 H 0.0736 0.2999 0.1010 0.085 Uiso 1 1 calc R
C6 C 0.1250(4) 0.3219(3) 0.0708(2) 0.048(2) Uani 1 1 d U
C7 C -0.0198(5) 0.3375(6) 0.0856(3) 0.134(5) Uani 1 1 d DU
C8 C -0.0584(6) 0.3218(7) 0.0609(3) 0.200(8) Uani 1 1 d DU
H8A H -0.0910 0.3124 0.0705 0.240 Uiso 1 1 calc R
H8B H -0.0450 0.2924 0.0495 0.240 Uiso 1 1 calc R
H8C H -0.0639 0.3505 0.0469 0.240 Uiso 1 1 calc R
C9 C -0.0302(6) 0.3930(6) 0.0970(4) 0.207(8) Uani 1 1 d DU
H9A H -0.0209 0.4175 0.0811 0.249 Uiso 1 1 calc R
H9B H -0.0097 0.3996 0.1153 0.249 Uiso 1 1 calc R
H9C H -0.0666 0.3967 0.1020 0.249 Uiso 1 1 calc R
C10 C -0.0160(5) 0.2987(6) 0.1116(3) 0.167(7) Uani 1 1 d DU
H10A H -0.0067 0.3164 0.1304 0.200 Uiso 1 1 calc R
H10B H 0.0103 0.2732 0.1067 0.200 Uiso 1 1 calc R
H10C H -0.0490 0.2815 0.1142 0.200 Uiso 1 1 calc R
C11 C 0.2164(4) 0.2277(5) 0.0447(3) 0.060(3) Uani 1 1 d U
C12 C 0.1830(5) 0.2314(4) 0.0690(3) 0.081(4) Uani 1 1 d .
C13 C 0.1538(5) 0.1912(5) 0.0811(3) 0.098(3) Uani 1 1 d U
H13 H 0.1334 0.1965 0.0988 0.117 Uiso 1 1 calc R
C14 C 0.1550(4) 0.1419(4) 0.0667(3) 0.090(3) Uani 1 1 d DU
C15 C 0.1881(4) 0.1373(4) 0.0443(3) 0.082(2) Uani 1 1 d U
H15 H 0.1923 0.1044 0.0354 0.099 Uiso 1 1 calc R
C16 C 0.2184(4) 0.1785(4) 0.0325(2) 0.069(2) Uani 1 1 d U
C17 C 0.1191(6) 0.0960(5) 0.0766(4) 0.157(6) Uani 1 1 d DU
C18 C 0.0874(6) 0.1089(5) 0.1037(4) 0.174(7) Uani 1 1 d DU
H18A H 0.0584 0.0852 0.1050 0.208 Uiso 1 1 calc R
H18B H 0.0747 0.1441 0.1017 0.208 Uiso 1 1 calc R
H18C H 0.1083 0.1060 0.1221 0.208 Uiso 1 1 calc R
C19 C 0.0821(7) 0.0814(7) 0.0488(4) 0.214(8) Uani 1 1 d DU
H19A H 0.0521 0.0630 0.0565 0.320 Uiso 1 1 calc R
H19B H 0.1006 0.0596 0.0343 0.320 Uiso 1 1 calc R
H19C H 0.0710 0.1128 0.0385 0.320 Uiso 1 1 calc R
C20 C 0.1555(5) 0.0505(5) 0.0813(3) 0.163(6) Uani 1 1 d DU
H20A H 0.1823 0.0601 0.0959 0.196 Uiso 1 1 calc R
H20B H 0.1712 0.0413 0.0618 0.196 Uiso 1 1 calc R
H20C H 0.1362 0.0213 0.0893 0.196 Uiso 1 1 calc R
C21 C 0.3940(5) 0.5210(6) 0.2301(3) 0.080(4) Uani 1 1 d .
C22 C 0.3899(4) 0.5705(5) 0.2452(3) 0.081(4) Uani 1 1 d .
C23 C 0.3566(6) 0.5768(6) 0.2699(4) 0.128(4) Uani 1 1 d U
H23 H 0.3515 0.6098 0.2784 0.153 Uiso 1 1 calc R
C24 C 0.3320(6) 0.5366(8) 0.2818(4) 0.137(4) Uani 1 1 d DU
C25 C 0.3386(6) 0.4884(6) 0.2707(3) 0.120(5) Uani 1 1 d U
H25 H 0.3223 0.4603 0.2803 0.144 Uiso 1 1 calc R
C26 C 0.3704(5) 0.4799(6) 0.2444(3) 0.086(4) Uani 1 1 d .
C27 C 0.3022(6) 0.5461(6) 0.3140(4) 0.145(4) Uani 1 1 d DU
C28 C 0.3020(7) 0.6001(7) 0.3244(4) 0.227(8) Uani 1 1 d DU
H28A H 0.2883 0.6020 0.3451 0.272 Uiso 1 1 calc R
H28B H 0.2804 0.6206 0.3107 0.272 Uiso 1 1 calc R
H28C H 0.3370 0.6136 0.3241 0.272 Uiso 1 1 calc R
C29 C 0.3309(8) 0.5139(8) 0.3373(4) 0.255(9) Uani 1 1 d DU
H29A H 0.3678 0.5190 0.3348 0.307 Uiso 1 1 calc R
H29B H 0.3226 0.4777 0.3343 0.307 Uiso 1 1 calc R
H29C H 0.3208 0.5244 0.3579 0.307 Uiso 1 1 calc R
C30 C 0.2517(7) 0.5230(8) 0.3058(4) 0.265(10) Uani 1 1 d DU
H30A H 0.2463 0.4918 0.3178 0.318 Uiso 1 1 calc R
H30B H 0.2514 0.5145 0.2841 0.318 Uiso 1 1 calc R
H30C H 0.2243 0.5475 0.3102 0.318 Uiso 1 1 calc R
C31 C 0.41132(19) 0.3044(2) 0.06871(15) 0.039(3) Uani 1 1 d GU
C32 C 0.4172(2) 0.3339(2) 0.09480(15) 0.041(3) Uani 1 1 d G
H32 H 0.3884 0.3505 0.1036 0.050 Uiso 1 1 calc R
C33 C 0.4653(3) 0.3391(2) 0.10805(12) 0.038(2) Uani 1 1 d GU
C34 C 0.50738(19) 0.3148(2) 0.09521(13) 0.037(2) Uani 1 1 d GU
H34 H 0.5402 0.3184 0.1043 0.044 Uiso 1 1 calc R
C35 C 0.5015(2) 0.2853(2) 0.06912(13) 0.044(2) Uani 1 1 d GU
C36 C 0.4534(3) 0.2801(2) 0.05586(12) 0.043(2) Uani 1 1 d GU
H36 H 0.4494 0.2599 0.0380 0.052 Uiso 1 1 calc R
C37 C 0.3599(5) 0.3005(5) 0.0547(3) 0.061(4) Uani 1 1 d U
C38 C 0.4757(5) 0.3746(4) 0.1360(2) 0.041(2) Uani 1 1 d U
C39 C 0.5480(4) 0.2620(4) 0.0550(3) 0.042(2) Uani 1 1 d U

loop_
_atom_site_aniso_label
_atom_site_aniso_U_11
_atom_site_aniso_U_22
_atom_site_aniso_U_33
_atom_site_aniso_U_23
_atom_site_aniso_U_13
_atom_site_aniso_U_12
Mg1 0.057(3) 0.049(3) 0.038(3) 0.000 0.000 -0.001(2)
Mg2 0.066(3) 0.047(2) 0.033(2) 0.0049(16) 0.0039(17) 0.0016(17)
Mg3 0.051(3) 0.056(3) 0.031(3) 0.000 0.000 0.000(2)
Mg4 0.065(2) 0.070(2) 0.023(2) 0.0002(18) 0.0074(18) 0.0008(18)
S1 0.049(3) 0.047(3) 0.053(3) 0.000 0.000 -0.009(3)
S2 0.074(3) 0.049(2) 0.044(3) 0.0094(17) 0.0113(19) 0.0131(19)
S3 0.049(3) 0.057(4) 0.063(3) 0.000 0.000 0.008(3)
S4 0.111(4) 0.098(3) 0.028(3) 0.013(2) 0.019(2) -0.008(3)
O1 0.032(5) 0.055(6) 0.054(6) 0.000 0.000 0.015(4)
O2 0.074(7) 0.037(6) 0.035(6) 0.000 0.000 -0.001(6)
O3 0.022(6) 0.034(5) 0.105(7) 0.000 0.000 0.021(5)
O4 0.031(4) 0.049(4) 0.049(4) 0.011(3) 0.014(3) 0.010(3)
O5 0.042(4) 0.047(4) 0.039(4) 0.000(3) 0.009(3) -0.012(4)
O6 0.073(5) 0.075(5) 0.047(5) 0.010(4) 0.009(4) 0.010(4)
O7 0.036(4) 0.067(5) 0.040(4) 0.006(4) -0.002(3) 0.010(4)
O8 0.070(7) 0.040(6) 0.047(6) 0.000 0.000 -0.007(6)
O9 0.059(6) 0.023(7) 0.075(7) 0.000 0.000 0.011(5)
O10 0.068(5) 0.068(5) 0.035(8) 0.000 0.000 0.000
O11 0.081(5) 0.073(5) 0.058(7) 0.027(4) 0.015(4) -0.012(4)
O12 0.092(6) 0.113(6) 0.067(6) 0.030(5) 0.052(5) -0.011(5)
O13 0.075(4) 0.074(4) 0.036(4) 0.009(3) 0.010(3) -0.001(3)
O14 0.023(5) 0.073(5) 0.057(5) 0.002(4) -0.010(4) 0.016(4)
O15 0.048(5) 0.076(5) 0.061(6) -0.017(5) -0.015(4) -0.007(4)
O16 0.063(5) 0.054(4) 0.045(4) -0.003(3) -0.004(4) 0.014(4)
O17 0.030(4) 0.083(5) 0.040(4) -0.009(3) -0.006(3) -0.018(3)
O18 0.047(4) 0.081(5) 0.043(5) -0.016(4) 0.005(4) 0.014(4)
O19 0.024(5) 0.064(4) 0.054(5) -0.013(3) -0.013(4) -0.013(3)
C1 0.053(6) 0.045(5) 0.056(6) 0.001(4) -0.002(5) -0.013(5)
C2 0.049(7) 0.040(5) 0.051(6) -0.004(4) -0.001(5) -0.014(5)
C3 0.034(9) 0.054(7) 0.081(10) 0.010(7) 0.036(7) -0.007(6)
C4 0.060(12) 0.107(10) 0.079(11) 0.032(9) 0.028(10) 0.000(9)
C5 0.068(10) 0.097(9) 0.048(8) 0.005(7) 0.007(8) 0.003(8)
C6 0.042(6) 0.050(6) 0.053(6) 0.005(4) 0.008(6) -0.017(5)
C7 0.065(11) 0.214(15) 0.124(12) 0.082(11) 0.035(10) -0.039(10)
C8 0.133(13) 0.34(2) 0.127(13) 0.081(13) -0.030(11) -0.105(14)
C9 0.157(15) 0.265(18) 0.199(18) -0.005(14) 0.065(13) 0.052(15)
C10 0.099(10) 0.288(18) 0.114(11) 0.104(12) 0.021(9) -0.028(11)
C11 0.046(6) 0.066(6) 0.067(6) -0.005(6) 0.039(5) 0.008(5)
C12 0.087(9) 0.075(9) 0.081(9) 0.027(8) 0.021(8) -0.018(8)
C13 0.110(6) 0.080(6) 0.103(7) -0.001(5) 0.065(5) 0.014(6)
C14 0.100(6) 0.071(6) 0.099(6) 0.005(5) 0.068(4) 0.009(5)
C15 0.087(5) 0.068(5) 0.092(6) 0.005(5) 0.056(4) 0.008(5)
C16 0.064(5) 0.066(6) 0.078(6) 0.001(5) 0.040(4) 0.010(5)
C17 0.196(15) 0.061(10) 0.215(16) -0.002(11) 0.106(12) -0.022(10)
C18 0.206(16) 0.105(11) 0.211(15) -0.004(11) 0.103(13) -0.015(11)
C19 0.200(17) 0.175(15) 0.27(2) -0.038(15) 0.012(14) -0.029(13)
C20 0.203(15) 0.113(12) 0.174(14) 0.025(11) 0.088(12) -0.013(10)
C21 0.099(10) 0.104(14) 0.037(10) 0.023(12) 0.020(8) -0.020(10)
C22 0.108(10) 0.063(10) 0.073(10) -0.020(9) 0.016(8) -0.006(8)
C23 0.131(5) 0.130(5) 0.122(5) -0.008(4) 0.004(4) -0.004(4)
C24 0.139(5) 0.139(5) 0.131(5) -0.004(4) 0.008(3) -0.003(4)
C25 0.169(14) 0.142(14) 0.048(10) 0.019(9) 0.010(10) -0.019(11)
C26 0.087(9) 0.136(16) 0.036(10) 0.018(11) 0.026(8) -0.022(9)
C27 0.145(5) 0.151(5) 0.140(5) -0.001(4) 0.017(4) -0.002(4)
C28 0.245(19) 0.266(17) 0.169(16) -0.029(14) 0.110(15) -0.011(14)
C29 0.29(2) 0.35(2) 0.129(15) -0.029(15) 0.041(14) 0.070(19)
C30 0.234(17) 0.43(3) 0.130(14) -0.145(16) 0.073(12) -0.022(17)
C31 0.043(5) 0.039(4) 0.034(5) 0.001(4) 0.000(4) 0.000(4)
C32 0.041(7) 0.055(7) 0.028(6) 0.002(5) 0.002(5) -0.007(5)
C33 0.040(3) 0.039(3) 0.035(4) 0.004(3) 0.003(3) -0.002(3)
C34 0.037(4) 0.042(4) 0.031(4) 0.001(3) -0.003(3) 0.000(3)
C35 0.041(6) 0.062(5) 0.029(5) -0.006(4) 0.001(4) -0.002(4)
C36 0.039(6) 0.060(5) 0.032(5) -0.002(4) -0.003(4) -0.003(5)
C37 0.045(10) 0.055(9) 0.084(12) 0.042(8) -0.040(9) -0.012(8)
C38 0.044(4) 0.039(4) 0.040(4) 0.002(3) 0.006(4) -0.002(3)
C39 0.039(6) 0.063(6) 0.024(6) -0.003(5) 0.010(5) -0.006(5)

loop_
_atom_type_symbol
_atom_type_description
_atom_type_scat_dispersion_real
_atom_type_scat_dispersion_imag
_atom_type_scat_source
C C 0.0033 0.0016 'International Tables Vol C Tables 4.2.6.8 and 6.1.1.4'
H H 0.0000 0.0000 'International Tables Vol C Tables 4.2.6.8 and 6.1.1.4'
O O 0.0106 0.0060 'International Tables Vol C Tables 4.2.6.8 and 6.1.1.4'
Mg Mg 0.0486 0.0363 'International Tables Vol C Tables 4.2.6.8 and 6.1.1.4'
S S 0.1246 0.1234 'International Tables Vol C Tables 4.2.6.8 and 6.1.1.4'

loop_
_geom_angle_atom_site_label_1
_geom_angle_atom_site_label_2
_geom_angle_atom_site_label_3
_geom_angle
_geom_angle_site_symmetry_1
_geom_angle_site_symmetry_3
O18 Mg1 O18 83.4(4) 4_565 11_565
O18 Mg1 O2 91.3(3) 4_565 .
O18 Mg1 O2 91.3(3) 11_565 .
O18 Mg1 O4 175.5(3) 4_565 10
O18 Mg1 O4 92.2(2) 11_565 10
O2 Mg1 O4 87.5(3) . 10
O18 Mg1 O4 92.2(2) 4_565 .
O18 Mg1 O4 175.5(3) 11_565 .
O2 Mg1 O4 87.5(3) . .
O4 Mg1 O4 92.1(3) 10 .
O18 Mg1 O1 100.5(3) 4_565 .
O18 Mg1 O1 100.5(3) 11_565 .
O2 Mg1 O1 164.0(4) . .
O4 Mg1 O1 81.5(2) 10 .
O4 Mg1 O1 81.5(2) . .
O18 Mg1 Mg2 136.3(3) 4_565 10
O18 Mg1 Mg2 77.5(2) 11_565 10
O2 Mg1 Mg2 127.61(16) . 10
O4 Mg1 Mg2 43.08(18) 10 10
O4 Mg1 Mg2 106.6(2) . 10
O1 Mg1 Mg2 46.73(9) . 10
O18 Mg1 Mg2 77.5(2) 4_565 .
O18 Mg1 Mg2 136.3(3) 11_565 .
O2 Mg1 Mg2 127.61(16) . .
O4 Mg1 Mg2 106.6(2) 10 .
O4 Mg1 Mg2 43.08(18) . .
O1 Mg1 Mg2 46.73(9) . .
Mg2 Mg1 Mg2 89.86(15) 10 .
O18 Mg1 S1 108.0(2) 4_565 .
O18 Mg1 S1 108.0(2) 11_565 .
O2 Mg1 S1 22.7(3) . .
O4 Mg1 S1 72.1(2) 10 .
O4 Mg1 S1 72.1(2) . .
O1 Mg1 S1 141.4(3) . .
Mg2 Mg1 S1 115.15(12) 10 .
Mg2 Mg1 S1 115.15(12) . .
O14 Mg2 O19 81.6(3) . 4_565
O14 Mg2 O5 89.3(3) . .
O19 Mg2 O5 89.2(3) 4_565 .
O14 Mg2 O4 173.4(3) . .
O19 Mg2 O4 92.8(2) 4_565 .
O5 Mg2 O4 87.2(2) . .
O14 Mg2 O7 95.0(3) . .
O19 Mg2 O7 175.0(3) 4_565 .
O5 Mg2 O7 87.2(3) . .
O4 Mg2 O7 90.4(2) . .
O14 Mg2 O1 102.5(3) . .
O19 Mg2 O1 102.6(3) 4_565 .
O5 Mg2 O1 164.3(3) . .
O4 Mg2 O1 82.0(3) . .
O7 Mg2 O1 81.6(3) . .
O14 Mg2 Mg3 80.0(2) . .
O19 Mg2 Mg3 137.9(2) 4_565 .
O5 Mg2 Mg3 127.9(2) . .
O4 Mg2 Mg3 106.6(2) . .
O7 Mg2 Mg3 44.1(2) . .
O1 Mg2 Mg3 46.4(2) . .
O14 Mg2 Mg1 137.9(2) . .
O19 Mg2 Mg1 79.0(2) 4_565 .
O5 Mg2 Mg1 127.1(2) . .
O4 Mg2 Mg1 43.06(19) . .
O7 Mg2 Mg1 105.88(19) . .
O1 Mg2 Mg1 47.4(2) . .
Mg3 Mg2 Mg1 90.02(11) . .
O14 Mg2 S2 107.3(2) . .
O19 Mg2 S2 106.5(2) 4_565 .
O5 Mg2 S2 23.64(17) . .
O4 Mg2 S2 70.83(18) . .
O7 Mg2 S2 71.1(2) . .
O1 Mg2 S2 140.7(2) . .
Mg3 Mg2 S2 115.08(12) . .
Mg1 Mg2 S2 113.84(13) . .
O15 Mg3 O15 82.1(4) . 10
O15 Mg3 O8 91.3(3) . .
O15 Mg3 O8 91.3(3) 10 .
O15 Mg3 O7 175.5(3) . 10
O15 Mg3 O7 94.0(2) 10 10
O8 Mg3 O7 86.5(3) . 10
O15 Mg3 O7 94.0(2) . .
O15 Mg3 O7 175.5(3) 10 .
O8 Mg3 O7 86.5(3) . .
O7 Mg3 O7 89.8(3) 10 .
O15 Mg3 O1 101.3(3) . .
O15 Mg3 O1 101.3(3) 10 .
O8 Mg3 O1 163.3(4) . .
O7 Mg3 O1 81.6(2) 10 .
O7 Mg3 O1 81.6(2) . .
O15 Mg3 Mg2 78.5(2) . .
O15 Mg3 Mg2 136.8(3) 10 .
O8 Mg3 Mg2 127.03(16) . .
O7 Mg3 Mg2 106.0(2) 10 .
O7 Mg3 Mg2 43.6(2) . .
O1 Mg3 Mg2 46.91(9) . .
O15 Mg3 Mg2 136.8(3) . 10
O15 Mg3 Mg2 78.5(2) 10 10
O8 Mg3 Mg2 127.03(16) . 10
O7 Mg3 Mg2 43.6(2) 10 10
O7 Mg3 Mg2 106.0(2) . 10
O1 Mg3 Mg2 46.91(9) . 10
Mg2 Mg3 Mg2 90.10(15) . 10
O15 Mg3 S3 108.4(2) . .
O15 Mg3 S3 108.4(2) 10 .
O8 Mg3 S3 23.1(3) . .
O7 Mg3 S3 70.6(2) 10 .
O7 Mg3 S3 70.6(2) . .
O1 Mg3 S3 140.2(3) . .
Mg2 Mg3 S3 114.16(12) . .
Mg2 Mg3 S3 114.16(12) 10 .
O17 Mg4 O16 82.7(2) 4_565 .
O17 Mg4 O13 93.8(3) 4_565 .
O16 Mg4 O13 175.4(3) . .
O17 Mg4 O11 91.0(3) 4_565 .
O16 Mg4 O11 90.4(3) . .
O13 Mg4 O11 86.6(3) . .
O17 Mg4 O13 175.0(3) 4_565 3_655
O16 Mg4 O13 93.2(3) . 3_655
O13 Mg4 O13 90.1(3) . 3_655
O11 Mg4 O13 86.1(3) . 3_655
O17 Mg4 O10 101.5(3) 4_565 .
O16 Mg4 O10 101.5(3) . .
O13 Mg4 O10 82.2(3) . .
O11 Mg4 O10 163.7(4) . .
O13 Mg4 O10 82.2(3) 3_655 .
O17 Mg4 Mg4 137.40(18) 4_565 3_655
O16 Mg4 Mg4 78.5(2) . 3_655
O13 Mg4 Mg4 106.14(19) . 3_655
O11 Mg4 Mg4 126.7(2) . 3_655
O13 Mg4 Mg4 43.7(2) 3_655 3_655
O10 Mg4 Mg4 47.01(7) . 3_655
O17 Mg4 Mg4 78.9(2) 4_565 4_565
O16 Mg4 Mg4 137.77(18) . 4_565
O13 Mg4 Mg4 43.7(2) . 4_565
O11 Mg4 Mg4 127.3(2) . 4_565
O13 Mg4 Mg4 106.14(18) 3_655 4_565
O10 Mg4 Mg4 47.01(7) . 4_565
Mg4 Mg4 Mg4 90.0 3_655 4_565
O17 Mg4 S4 107.4(2) 4_565 .
O16 Mg4 S4 106.9(2) . .
O13 Mg4 S4 71.2(2) . .
O11 Mg4 S4 22.2(2) . .
O13 Mg4 S4 70.9(2) 3_655 .
O10 Mg4 S4 141.5(3) . .
Mg4 Mg4 S4 114.52(11) 3_655 .
Mg4 Mg4 S4 114.78(11) 4_565 .
O3 S1 O2 116.8(5) . .
O3 S1 C2 107.4(4) . 10
O2 S1 C2 109.5(4) . 10
O3 S1 C2 107.4(4) . .
O2 S1 C2 109.5(4) . .
C2 S1 C2 105.6(6) 10 .
O3 S1 Mg1 149.2(4) . .
O2 S1 Mg1 32.4(3) . .
C2 S1 Mg1 90.7(4) 10 .
C2 S1 Mg1 90.7(4) . .
O6 S2 O5 117.0(4) . .
O6 S2 C6 107.9(5) . .
O5 S2 C6 110.4(4) . .
O6 S2 C12 107.4(5) . .
O5 S2 C12 108.5(5) . .
C6 S2 C12 105.1(5) . .
O6 S2 Mg2 151.3(3) . .
O5 S2 Mg2 34.3(2) . .
C6 S2 Mg2 90.5(4) . .
C12 S2 Mg2 88.1(4) . .
O9 S3 O8 117.2(5) . .
O9 S3 C16 109.1(4) . .
O8 S3 C16 106.9(4) . .
O9 S3 C16 109.1(4) . 10
O8 S3 C16 106.9(4) . 10
C16 S3 C16 107.2(7) . 10
O9 S3 Mg3 150.0(4) . .
O8 S3 Mg3 32.8(3) . .
C16 S3 Mg3 88.0(4) . .
C16 S3 Mg3 88.0(4) 10 .
O12 S4 O11 115.9(4) . .
O12 S4 C26 108.5(6) . .
O11 S4 C26 107.7(6) . .
O12 S4 C22 108.0(5) . 3_655
O11 S4 C22 108.4(5) . 3_655
C26 S4 C22 108.1(6) . 3_655
O12 S4 Mg4 149.7(4) . .
O11 S4 Mg4 33.8(3) . .
C26 S4 Mg4 88.4(6) . .
C22 S4 Mg4 89.3(5) 3_655 .
Mg3 O1 Mg2 86.7(2) . 10
Mg3 O1 Mg2 86.7(2) . .
Mg2 O1 Mg2 150.7(4) 10 .
Mg3 O1 Mg1 150.3(4) . .
Mg2 O1 Mg1 85.9(2) 10 .
Mg2 O1 Mg1 85.9(2) . .
S1 O2 Mg1 125.0(5) . .
C1 O4 Mg2 133.8(6) . .
C1 O4 Mg1 131.4(6) . .
Mg2 O4 Mg1 93.9(3) . .
S2 O5 Mg2 122.0(3) . .
C11 O7 Mg2 133.0(7) . .
C11 O7 Mg3 133.7(7) . .
Mg2 O7 Mg3 92.3(3) . .
S3 O8 Mg3 124.2(5) . .
Mg4 O10 Mg4 85.98(14) 2_665 3_655
Mg4 O10 Mg4 149.3(6) 2_665 .
Mg4 O10 Mg4 85.98(14) 3_655 .
Mg4 O10 Mg4 85.98(14) 2_665 4_565
Mg4 O10 Mg4 149.3(6) 3_655 4_565
Mg4 O10 Mg4 85.98(14) . 4_565
S4 O11 Mg4 123.9(4) . .
C21 O13 Mg4 131.0(8) . .
C21 O13 Mg4 134.9(8) . 4_565
Mg4 O13 Mg4 92.6(4) . 4_565
C37 O14 Mg2 127.6(7) . .
C37 O15 Mg3 129.6(7) . .
C38 O16 Mg4 124.6(6) . .
C38 O17 Mg4 128.5(7) . 3_655
C39 O18 Mg1 129.4(7) . 3_655
C39 O19 Mg2 128.6(7) . 3_655
O4 C1 C6 123.3(10) . .
O4 C1 C2 125.2(10) . .
C6 C1 C2 111.3(10) . .
C3 C2 C1 123.4(9) . .
C3 C2 S1 116.3(9) . .
C1 C2 S1 120.0(8) . .
C4 C3 C2 122.6(10) . .
C4 C3 H3 118.7 . .
C2 C3 H3 118.7 . .
C3 C4 C5 115.3(10) . .
C3 C4 C7 121.8(12) . .
C5 C4 C7 122.7(12) . .
C6 C5 C4 125.2(10) . .
C6 C5 H5 117.4 . .
C4 C5 H5 117.4 . .
C5 C6 C1 121.7(10) . .
C5 C6 S2 117.0(9) . .
C1 C6 S2 121.0(9) . .
C9 C7 C10 112.7(12) . .
C9 C7 C8 111.3(12) . .
C10 C7 C8 113.0(10) . .
C9 C7 C4 104.1(11) . .
C10 C7 C4 107.8(11) . .
C8 C7 C4 107.4(12) . .
C7 C8 H8A 109.5 . .
C7 C8 H8B 109.5 . .
H8A C8 H8B 109.5 . .
C7 C8 H8C 109.5 . .
H8A C8 H8C 109.5 . .
H8B C8 H8C 109.5 . .
C7 C9 H9A 109.5 . .
C7 C9 H9B 109.5 . .
H9A C9 H9B 109.5 . .
C7 C9 H9C 109.5 . .
H9A C9 H9C 109.5 . .
H9B C9 H9C 109.5 . .
C7 C10 H10A 109.5 . .
C7 C10 H10B 109.5 . .
H10A C10 H10B 109.5 . .
C7 C10 H10C 109.5 . .
H10A C10 H10C 109.5 . .
H10B C10 H10C 109.5 . .
O7 C11 C12 124.4(10) . .
O7 C11 C16 122.9(11) . .
C12 C11 C16 112.6(11) . .
C11 C12 C13 125.7(11) . .
C11 C12 S2 122.9(8) . .
C13 C12 S2 111.3(9) . .
C12 C13 C14 119.5(10) . .
C12 C13 H13 120.3 . .
C14 C13 H13 120.3 . .
C15 C14 C13 115.2(10) . .
C15 C14 C17 121.7(11) . .
C13 C14 C17 123.0(10) . .
C14 C15 C16 124.5(10) . .
C14 C15 H15 117.8 . .
C16 C15 H15 117.8 . .
C11 C16 C15 122.2(10) . .
C11 C16 S3 124.2(9) . .
C15 C16 S3 113.5(8) . .
C18 C17 C20 114.4(12) . .
C18 C17 C14 112.1(11) . .
C20 C17 C14 104.8(11) . .
C18 C17 C19 109.1(12) . .
C20 C17 C19 107.1(11) . .
C14 C17 C19 109.1(13) . .
C17 C18 H18A 109.5 . .
C17 C18 H18B 109.5 . .
H18A C18 H18B 109.5 . .
C17 C18 H18C 109.5 . .
H18A C18 H18C 109.5 . .
H18B C18 H18C 109.5 . .
C17 C19 H19A 109.5 . .
C17 C19 H19B 109.5 . .
H19A C19 H19B 109.5 . .
C17 C19 H19C 109.5 . .
H19A C19 H19C 109.5 . .
H19B C19 H19C 109.5 . .
C17 C20 H20A 109.5 . .
C17 C20 H20B 109.5 . .
H20A C20 H20B 109.5 . .
C17 C20 H20C 109.5 . .
H20A C20 H20C 109.5 . .
H20B C20 H20C 109.5 . .
O13 C21 C26 123.8(13) . .
O13 C21 C22 119.5(13) . .
C26 C21 C22 116.6(11) . .
C23 C22 C21 120.1(12) . .
C23 C22 S4 114.7(11) . 4_565
C21 C22 S4 124.6(11) . 4_565
C24 C23 C22 120.6(15) . .
C24 C23 H23 119.7 . .
C22 C23 H23 119.7 . .
C23 C24 C25 121.8(16) . .
C23 C24 C27 116.6(17) . .
C25 C24 C27 120.7(16) . .
C24 C25 C26 120.2(14) . .
C24 C25 H25 119.9 . .
C26 C25 H25 119.9 . .
C21 C26 C25 120.0(13) . .
C21 C26 S4 124.8(11) . .
C25 C26 S4 115.1(13) . .
C28 C27 C29 108.7(13) . .
C28 C27 C30 117.0(13) . .
C29 C27 C30 112.0(14) . .
C28 C27 C24 114.3(14) . .
C29 C27 C24 105.4(13) . .
C30 C27 C24 98.7(13) . .
C27 C28 H28A 109.5 . .
C27 C28 H28B 109.5 . .
H28A C28 H28B 109.5 . .
C27 C28 H28C 109.5 . .
H28A C28 H28C 109.5 . .
H28B C28 H28C 109.5 . .
C27 C29 H29A 109.5 . .
C27 C29 H29B 109.5 . .
H29A C29 H29B 109.5 . .
C27 C29 H29C 109.5 . .
H29A C29 H29C 109.5 . .
H29B C29 H29C 109.5 . .
C27 C30 H30A 109.5 . .
C27 C30 H30B 109.5 . .
H30A C30 H30B 109.5 . .
C27 C30 H30C 109.5 . .
H30A C30 H30C 109.5 . .
H30B C30 H30C 109.5 . .
C32 C31 C36 120.0 . .
C32 C31 C37 118.8(8) . .
C36 C31 C37 121.2(8) . .
C31 C32 C33 120.0 . .
C31 C32 H32 120.0 . .
C33 C32 H32 120.0 . .
C32 C33 C34 120.0 . .
C32 C33 C38 123.1(6) . .
C34 C33 C38 116.8(6) . .
C35 C34 C33 120.0 . .
C35 C34 H34 120.0 . .
C33 C34 H34 120.0 . .
C36 C35 C34 120.0 . .
C36 C35 C39 121.4(7) . .
C34 C35 C39 118.5(7) . .
C35 C36 C31 120.0 . .
C35 C36 H36 120.0 . .
C31 C36 H36 120.0 . .
O14 C37 O15 123.8(10) . .
O14 C37 C31 118.6(13) . .
O15 C37 C31 117.5(13) . .
O17 C38 O16 128.8(10) . .
O17 C38 C33 120.3(10) . .
O16 C38 C33 110.9(9) . .
O19 C39 O18 124.7(10) . .
O19 C39 C35 120.0(10) . .
O18 C39 C35 115.2(10) . .

loop_
_geom_bond_atom_site_label_1
_geom_bond_atom_site_label_2
_geom_bond_distance
_geom_bond_site_symmetry_2
Mg1 O18 2.025(7) 4_565
Mg1 O18 2.025(7) 11_565
Mg1 O2 2.005(10) .
Mg1 O4 2.072(7) 10
Mg1 O4 2.072(7) .
Mg1 O1 2.234(8) .
Mg1 Mg2 3.028(4) 10
Mg1 Mg2 3.028(4) .
Mg1 S1 3.068(6) .
Mg2 O14 1.984(8) .
Mg2 O19 2.023(7) 4_565
Mg2 O5 2.053(6) .
Mg2 O4 2.073(7) .
Mg2 O7 2.086(7) .
Mg2 O1 2.210(3) .
Mg2 Mg3 3.022(4) .
Mg2 S2 3.085(5) .
Mg3 O15 1.977(8) .
Mg3 O15 1.977(8) 10
Mg3 O8 2.027(9) .
Mg3 O7 2.104(7) 10
Mg3 O7 2.104(7) .
Mg3 O1 2.192(8) .
Mg3 Mg2 3.022(4) 10
Mg3 S3 3.099(7) .
Mg4 O17 1.986(7) 4_565
Mg4 O16 2.037(6) .
Mg4 O13 2.092(8) .
Mg4 O11 2.076(7) .
Mg4 O13 2.091(8) 3_655
Mg4 O10 2.218(4) .
Mg4 Mg4 3.024(4) 3_655
Mg4 Mg4 3.024(4) 4_565
Mg4 S4 3.093(5) .
S1 O3 1.423(8) .
S1 O2 1.442(9) .
S1 C2 1.744(10) 10
S1 C2 1.744(10) .
S2 O6 1.446(7) .
S2 O5 1.459(6) .
S2 C6 1.744(10) .
S2 C12 1.793(12) .
S3 O9 1.412(8) .
S3 O8 1.467(9) .
S3 C16 1.773(10) .
S3 C16 1.773(10) 10
S4 O12 1.416(7) .
S4 O11 1.410(7) .
S4 C26 1.727(14) .
S4 C22 1.749(12) 3_655
O1 Mg2 2.210(3) 10
O4 C1 1.302(11) .
O7 C11 1.283(12) .
O10 Mg4 2.218(4) 2_665
O10 Mg4 2.218(4) 3_655
O10 Mg4 2.218(4) 4_565
O13 C21 1.322(13) .
O13 Mg4 2.091(8) 4_565
O14 C37 1.286(14) .
O15 C37 1.301(14) .
O16 C38 1.281(11) .
O17 C38 1.197(10) .
O17 Mg4 1.986(7) 3_655
O18 C39 1.270(11) .
O18 Mg1 2.025(7) 3_655
O19 C39 1.220(10) .
O19 Mg2 2.023(7) 3_655
C1 C6 1.459(13) .
C1 C2 1.474(13) .
C2 C3 1.366(11) .
C3 C4 1.382(14) .
C3 H3 0.9500 .
C4 C5 1.399(14) .
C4 C7 1.555(13) .
C5 C6 1.346(12) .
C5 H5 0.9500 .
C7 C9 1.558(15) .
C7 C10 1.532(13) .
C7 C8 1.539(14) .
C8 H8A 0.9800 .
C8 H8B 0.9800 .
C8 H8C 0.9800 .
C9 H9A 0.9800 .
C9 H9B 0.9800 .
C9 H9C 0.9800 .
C10 H10A 0.9800 .
C10 H10B 0.9800 .
C10 H10C 0.9800 .
C11 C12 1.380(14) .
C11 C16 1.396(13) .
C12 C13 1.405(14) .
C13 C14 1.435(14) .
C13 H13 0.9500 .
C14 C15 1.315(13) .
C14 C17 1.584(13) .
C15 C16 1.432(13) .
C15 H15 0.9500 .
C17 C18 1.487(14) .
C17 C20 1.535(14) .
C17 C19 1.604(15) .
C18 H18A 0.9800 .
C18 H18B 0.9800 .
C18 H18C 0.9800 .
C19 H19A 0.9800 .
C19 H19B 0.9800 .
C19 H19C 0.9800 .
C20 H20A 0.9800 .
C20 H20B 0.9800 .
C20 H20C 0.9800 .
C21 C26 1.388(15) .
C21 C22 1.458(15) .
C22 C23 1.402(16) .
C22 S4 1.749(12) 4_565
C23 C24 1.335(17) .
C23 H23 0.9500 .
C24 C25 1.362(17) .
C24 C27 1.635(15) .
C25 C26 1.439(16) .
C25 H25 0.9500 .
C27 C28 1.484(15) .
C27 C29 1.521(15) .
C27 C30 1.495(15) .
C28 H28A 0.9800 .
C28 H28B 0.9800 .
C28 H28C 0.9800 .
C29 H29A 0.9800 .
C29 H29B 0.9800 .
C29 H29C 0.9800 .
C30 H30A 0.9800 .
C30 H30B 0.9800 .
C30 H30C 0.9800 .
C31 C32 1.3900 .
C31 C36 1.3900 .
C31 C37 1.482(11) .
C32 C33 1.3900 .
C32 H32 0.9500 .
C33 C34 1.3900 .
C33 C38 1.561(11) .
C34 C35 1.3900 .
C34 H34 0.9500 .
C35 C36 1.3900 .
C35 C39 1.493(11) .
C36 H36 0.9500 .

loop_
_platon_squeeze_void_nr
_platon_squeeze_void_average_x
_platon_squeeze_void_average_y
_platon_squeeze_void_average_z
_platon_squeeze_void_volume
_platon_squeeze_void_count_electrons
1 0.000 0.000 0.000 579.9 184.4
2 0.502 -0.009 0.014 13659.8 2227.7
3 0.000 0.000 0.171 156.5 60.5
4 0.000 0.000 0.500 634.5 140.8
5 0.000 0.000 0.829 156.2 57.7
6 0.500 0.500 0.500 579.9 184.4
7 0.500 0.500 0.000 634.5 140.8
8 0.500 0.500 0.329 156.1 57.7
9 0.500 0.500 0.671 156.5 60.5
